data_7245537
loop_
_publ_author_name
'Stoesser, Julian'
'Engelage, Elric'
'Huber, Stefan'

_publ_section_title
;
 Co-crystallization studies of the syn- and anti-atropisomers of
 triphenyl-based perfluorinated halogen bond donors with halides
;
_journal_name_full CrystEngComm
_journal_paper_doi 10.1039/D2CE00973K
_journal_year 2022
_chemical_formula_moiety '2(C18 F12 I2), C8 H20 N, Br'
_chemical_formula_sum 'C44 H20 Br F24 I4 N'
_chemical_formula_weight 1606.12
_space_group_crystal_system triclinic
_space_group_IT_number 2
_space_group_name_Hall '-P 1'
_space_group_name_H-M_alt 'P -1'
_atom_sites_solution_hydrogens geom
_atom_sites_solution_primary 'dual space'
_atom_sites_solution_secondary difmap
_audit_creation_method SHELXL-2018/3
_audit_update_record
;
2022-08-27 deposited with the CCDC.	2022-09-16 downloaded from the CCDC.
;
_cell_angle_alpha 80.102(3)
_cell_angle_beta 89.936(3)
_cell_angle_gamma 85.987(3)
_cell_formula_units_Z 4
_cell_length_a 10.2153(4)
_cell_length_b 14.8333(6)
_cell_length_c 33.3212(9)
_cell_measurement_reflns_used 17224
_cell_measurement_temperature 170(2)
_cell_measurement_theta_max 66.5
_cell_measurement_theta_min 3.5
_cell_volume 4961.4(3)
_computing_cell_refinement 'CrysAlisPro 1.171.39.46 (Rigaku OD, 2018)'
_computing_data_collection 'CrysAlisPro 1.171.39.46 (Rigaku OD, 2018)'
_computing_data_reduction 'CrysAlisPro 1.171.39.46 (Rigaku OD, 2018)'
_computing_molecular_graphics
;
 Diamond 4 - Crystal and Molecular Structure Visualization
  Crystal Impact - Dr. H. Putz & Dr. K. Brandenburg GbR, 
  Kreuzherrenstr. 102, 53227 Bonn, Germany
  http://www.crystalimpact.com/diamond
 Mercury CSD 2.0 - New Features for the Visualization 
 and Investigation of Crystal Structures
  C. F. Macrae, I. J. Bruno, J. A. Chisholm, P. R. Edgington, P. McCabe,
  E. Pidcock, 
  L. Rodriguez-Monge, R. Taylor, J. van de Streek and P. A. Wood, 
  J. Appl. Cryst., 41, 466-470, 2008
;
_computing_publication_material 'WinGX L. J. Farrugia, J. Appl. Crystallogr., 1999, 32, 837-838.'
_computing_structure_refinement 'SHELXL-2018/3 (Sheldrick, 2018)'
_computing_structure_solution
;
 shelXT  G. M. Sheldrick, Acta Crystallogr., Sect. A: Found. Crystallogr.,
 2008, 64, 112-122.
 shelXle C. B. Huebschle, G. M. Sheldrick and B. Dittrich J. Appl. Cryst.
  (2011). 44, 1281-1284
;
_diffrn_ambient_environment N~2~
_diffrn_ambient_temperature 170.00(14)
_diffrn_detector 'CCD plate'
_diffrn_detector_area_resol_mean 10.4409
_diffrn_detector_type Atlas
_diffrn_measured_fraction_theta_full 0.985
_diffrn_measured_fraction_theta_max 0.985
_diffrn_measurement_details
;
List of Runs (angles in degrees, time in seconds):

  # Type    Start    End  Width  t~exp~   \w     \q     \k     \f   Frames
#--------------------------------------------------------------------------
  1  \w      0.00  28.00   1.00    1.75    --   36.00  88.00-113.19   28
  2  \w      2.00  28.00   1.00    1.75    --   40.00  92.00  35.77   26
  3  \w     18.00 117.00   1.00    1.75    --   42.53  37.00 -90.00   99
  4  \w      2.00  91.00   1.00    1.75    --   42.53-125.00 -30.00   89
  5  \w      6.00  88.00   1.00    1.75    --   42.53-128.00 145.00   82
  6  \w     19.00 115.00   1.00    1.75    --   42.53  37.00  60.00   96
  7  \w     15.00 111.00   1.00    1.75    --   42.53  57.00 150.00   96
  8  \w     14.00  39.00   1.00    1.75    --   48.00  82.00 -64.55   25
  9  \w     18.00  43.00   1.00    1.75    --   52.00  82.00 100.73   25
 10  \w     18.00  43.00   1.00    1.75    --   52.00  81.00-167.63   25
 11  \w     18.00  43.00   1.00    1.75    --   52.00  81.00  14.01   25
 12  \w     23.00  48.00   1.00    1.75    --   56.00  78.00 -29.52   25
 13  \w     28.00  55.00   1.00    1.75    --   60.00  76.00 136.07   27
 14  \w     27.00  53.00   1.00    1.75    --   60.00  77.00  49.45   26
 15  \w     33.00 133.00   1.00    1.75    --   64.00  75.00 -40.34  100
 16  \w     35.00  61.00   1.00    1.75    --   68.00  77.00  67.81   26
 17  \w     35.00  61.00   1.00    1.75    --   68.00  77.00-148.99   26
 18  \w    122.00 147.00   1.00    1.75    --   72.00  75.00  -1.84   25
 19  \w    116.00 146.00   1.00    1.75    --   72.00  77.00 167.70   30
 20  \w    105.00 140.00   1.00    1.75    --   72.00  76.00 133.90   35
 21  \w     81.00 107.00   1.00    1.75    --   72.00  77.00-105.88   26
 22  \w     40.00  67.00   1.00    1.75    --   72.00  75.00  -1.84   27
 23  \w     40.00  66.00   1.00    1.75    --   72.00  76.00 133.90   26
 24  \w     39.00  71.00   1.00    1.75    --   72.00  77.00 167.70   32
 25  \w     40.00  69.00   1.00    1.75    --   72.00  77.00-105.88   29
 26  \w    122.00 152.00   1.00    2.70    --   76.00  77.00 -30.23   30
 27  \w     43.00  75.00   1.00    2.70    --   76.00  77.00 -30.23   32
 28  \w     43.00  68.00   1.00    2.70    --   76.00  77.00  25.48   25
 29  \w     44.00  97.00   1.00    2.70    --   76.00  76.00  93.40   53
 30  \w     44.00  72.00   1.00    2.70    --   76.00  76.00-141.85   28
 31  \w    119.00 146.00   1.00    2.70    --   84.00  77.00  32.95   27
 32  \w     51.00  77.00   1.00    2.70    --   84.00  77.00  32.95   26
 33  \w     67.00 111.00   1.00    2.70    --   96.00  62.00 -92.62   44
 34  \w    114.00 155.00   1.00    2.70    --  108.04  77.00  90.00   41
 35  \w    112.00 157.00   1.00    2.70    --  108.04  77.00 120.00   45
 36  \w     86.00 113.00   1.00    2.70    --  108.04  61.00  60.00   27
 37  \w     79.00 108.00   1.00    2.70    --  108.04  61.00 120.00   29
 38  \w     79.00 107.00   1.00    2.70    --  108.04  61.00 150.00   28
 39  \w     75.00 158.00   1.00    2.70    --  108.04  77.00 150.00   83
 40  \w     75.00 101.00   1.00    2.70    --  108.04  77.00   0.00   26
 41  \w     75.00 149.00   1.00    2.70    --  108.04  77.00  30.00   74
 42  \w     79.00 155.00   1.00    2.70    --  108.04  61.00 -90.00   76
 43  \w     81.00 158.00   1.00    2.70    --  108.04 125.00 -30.00   77
 44  \w     75.00 147.00   1.00    2.70    --  108.04  77.00 -60.00   72
 45  \w     75.00 158.00   1.00    2.70    --  108.04  77.00  60.00   83
 46  \w     75.00 101.00   1.00    2.70    --  108.04  77.00  90.00   26
 47  \w     75.00 101.00   1.00    2.70    --  108.04  77.00 120.00   26
 48  \w     75.00 101.00   1.00    2.70    --  108.04  77.00 -90.00   26
 49  \w     75.00 155.00   1.00    2.70    --  108.04  77.00 -30.00   80
 50  \w     75.00 158.00   1.00    2.70    --  108.04  77.00-180.00   83
 51  \w     75.00 158.00   1.00    2.70    --  108.04  77.00-150.00   83
 52  \w     47.00 134.00   1.00    2.70    --  108.04 -61.00 -60.00   87
 53  \w     80.00 109.00   1.00    2.70    --  108.04 -94.00 -30.00   29
 54  \w     34.00  61.00   1.00    2.70    --  108.04 -94.00 -30.00   27
 55  \w     28.00 104.00   1.00    2.70    --  108.04 -94.00 -90.00   76
 56  \w     27.00 109.00   1.00    2.70    --  108.04 -94.00-180.00   82
 57  \w     37.00 117.00   1.00    2.70    --  108.04-128.00 145.00   80
 58  \w     25.00  73.00   1.00    2.70    --  108.04 -94.00 150.00   48
;
_diffrn_measurement_device 'four-circle diffractometer'
_diffrn_measurement_device_type 'SuperNova, Single source at offset/far, Atlas'
_diffrn_measurement_method '\w scans'
_diffrn_orient_matrix_type 'CrysAlisPro convention (1999,Acta A55,543-557)'
_diffrn_orient_matrix_UB_11 0.0009421000
_diffrn_orient_matrix_UB_12 -0.0256152000
_diffrn_orient_matrix_UB_13 0.0467190000
_diffrn_orient_matrix_UB_21 0.0996385000
_diffrn_orient_matrix_UB_22 0.0718318000
_diffrn_orient_matrix_UB_23 0.0027086000
_diffrn_orient_matrix_UB_31 -0.1135331000
_diffrn_orient_matrix_UB_32 0.0729739000
_diffrn_orient_matrix_UB_33 0.0020972000
_diffrn_radiation_monochromator mirror
_diffrn_radiation_probe x-ray
_diffrn_radiation_type 'Cu K\a'
_diffrn_radiation_wavelength 1.54184
_diffrn_reflns_av_R_equivalents 0.0605
_diffrn_reflns_av_unetI/netI 0.0415
_diffrn_reflns_Laue_measured_fraction_full 0.985
_diffrn_reflns_Laue_measured_fraction_max 0.985
_diffrn_reflns_limit_h_max 12
_diffrn_reflns_limit_h_min -12
_diffrn_reflns_limit_k_max 17
_diffrn_reflns_limit_k_min -17
_diffrn_reflns_limit_l_max 39
_diffrn_reflns_limit_l_min -39
_diffrn_reflns_number 77496
_diffrn_reflns_point_group_measured_fraction_full 0.985
_diffrn_reflns_point_group_measured_fraction_max 0.985
_diffrn_reflns_theta_full 66.497
_diffrn_reflns_theta_max 66.497
_diffrn_reflns_theta_min 3.523
_diffrn_source 'micro-focus sealed X-ray tube'
_diffrn_source_type 'SuperNova (Cu) X-ray Source'
_exptl_absorpt_coefficient_mu 21.824
_exptl_absorpt_correction_T_max 0.536
_exptl_absorpt_correction_T_min 0.038
_exptl_absorpt_correction_type gaussian
_exptl_absorpt_process_details
;
CrysAlisPro 1.171.39.46 (Rigaku Oxford Diffraction, 2018)
Numerical absorption correction based on gaussian integration over
			a multifaceted crystal model
Empirical absorption correction using spherical harmonics,
 implemented in SCALE3 ABSPACK scaling algorithm.
;
_exptl_crystal_colour colourless
_exptl_crystal_density_diffrn 2.150
_exptl_crystal_description prism
_exptl_crystal_F_000 3016
_exptl_crystal_size_max 0.221
_exptl_crystal_size_mid 0.155
_exptl_crystal_size_min 0.065
_refine_diff_density_max 1.600
_refine_diff_density_min -0.944
_refine_diff_density_rms 0.139
_refine_ls_extinction_method none
_refine_ls_goodness_of_fit_ref 1.085
_refine_ls_hydrogen_treatment constr
_refine_ls_matrix_type full
_refine_ls_number_parameters 1341
_refine_ls_number_reflns 17224
_refine_ls_number_restraints 0
_refine_ls_restrained_S_all 1.085
_refine_ls_R_factor_all 0.0581
_refine_ls_R_factor_gt 0.0480
_refine_ls_shift/su_max 0.023
_refine_ls_shift/su_mean 0.000
_refine_ls_structure_factor_coef Fsqd
_refine_ls_weighting_details 'w=1/[\s^2^(Fo^2^)+(0.0371P)^2^+41.2935P] where P=(Fo^2^+2Fc^2^)/3'
_refine_ls_weighting_scheme calc
_refine_ls_wR_factor_gt 0.1230
_refine_ls_wR_factor_ref 0.1286
_reflns_Friedel_coverage 0.000
_reflns_number_gt 14454
_reflns_number_total 17224
_reflns_threshold_expression 'I > 2\s(I)'
_cod_data_source_file d2ce00973k2.cif
_cod_data_source_block syn-m-1-TEABr
_cod_depositor_comments
;
The following automatic conversions were performed:

data item '_atom_sites_solution_secondary' value 'diffmap' was
changed to 'difmap'.

Automatic conversion script
Id: cif_fix_values 7556 2019-12-06 15:28:31Z antanas 
;
_cod_database_code 7245537
_shelx_shelxl_version_number 2018/3
_shelx_space_group_comment
;
The symmetry employed for this shelxl refinement is uniquely defined
by the following loop, which should always be used as a source of
symmetry information in preference to the above space-group names.
They are only intended as comments.
;
_oxdiff_exptl_absorpt_empirical_full_min 0.657
_oxdiff_exptl_absorpt_empirical_full_max 2.150
_oxdiff_exptl_absorpt_empirical_details
;
Empirical correction (ABSPACK) includes:
- Absorption correction using spherical harmonics
- Frame scaling
- Detector area scaling
;

loop_
_space_group_symop_operation_xyz
'x, y, z'
'-x, -y, -z'

loop_
_atom_site_label
_atom_site_type_symbol
_atom_site_fract_x
_atom_site_fract_y
_atom_site_fract_z
_atom_site_U_iso_or_equiv
_atom_site_adp_type
_atom_site_occupancy
_atom_site_site_symmetry_order
_atom_site_calc_flag
_atom_site_refinement_flags_posn
_atom_site_refinement_flags_adp
_atom_site_refinement_flags_occupancy
_atom_site_disorder_assembly
_atom_site_disorder_group
I1 I 0.16685(6) -0.13001(4) 0.67593(2) 0.04710(14) Uani 1 1 d . . . . .
I2 I 0.13857(6) 0.14244(4) 0.68883(2) 0.04931(15) Uani 1 1 d . . . . .
F1 F 0.0422(5) -0.3005(3) 0.64695(18) 0.0598(15) Uani 1 1 d . . . . .
F2 F -0.0326(5) -0.3309(4) 0.5737(2) 0.0640(16) Uani 1 1 d . . . . .
F3 F 0.0035(6) -0.2049(4) 0.50631(18) 0.0660(16) Uani 1 1 d . . . . .
F4 F 0.1224(6) -0.0515(4) 0.51217(15) 0.0544(13) Uani 1 1 d . . . . .
F5 F 0.4123(5) -0.0883(4) 0.5739(3) 0.084(2) Uani 1 1 d . . . . .
F6 F 0.5443(6) 0.0614(5) 0.5757(3) 0.120(4) Uani 1 1 d . . . . .
F7 F 0.4150(6) 0.2190(4) 0.5875(3) 0.082(2) Uani 1 1 d . . . . .
F8 F 0.1655(6) 0.3063(4) 0.53120(16) 0.0596(14) Uani 1 1 d . . . . .
F9 F 0.0400(7) 0.4643(4) 0.5440(2) 0.080(2) Uani 1 1 d . . . . .
F10 F -0.0414(6) 0.4817(4) 0.6203(2) 0.0753(18) Uani 1 1 d . . . . .
F11 F -0.0015(6) 0.3419(4) 0.68217(19) 0.0678(16) Uani 1 1 d . . . . .
F48 F 0.0206(4) 0.0756(3) 0.59585(18) 0.0512(13) Uani 1 1 d . . . . .
C1 C 0.1210(8) -0.1577(6) 0.6181(2) 0.0368(18) Uani 1 1 d . . . . .
C2 C 0.0624(8) -0.2368(5) 0.6145(3) 0.0406(19) Uani 1 1 d . . . . .
C3 C 0.0231(8) -0.2539(6) 0.5771(3) 0.047(2) Uani 1 1 d . . . . .
C4 C 0.0421(8) -0.1897(6) 0.5430(3) 0.046(2) Uani 1 1 d . . . . .
C5 C 0.1019(8) -0.1111(6) 0.5466(3) 0.0396(19) Uani 1 1 d . . . . .
C6 C 0.1438(8) -0.0945(5) 0.5832(2) 0.0360(17) Uani 1 1 d . . . . .
C7 C 0.2118(7) -0.0094(5) 0.5846(2) 0.0339(17) Uani 1 1 d . . . . .
C8 C 0.1511(8) 0.0714(5) 0.5908(2) 0.0349(17) Uani 1 1 d . . . . .
C9 C 0.2125(8) 0.1526(5) 0.5920(2) 0.0354(17) Uani 1 1 d . . . . .
C10 C 0.3474(9) 0.1448(6) 0.5864(3) 0.050(2) Uani 1 1 d . . . . .
C11 C 0.4136(9) 0.0664(7) 0.5812(4) 0.063(3) Uani 1 1 d . . . . .
C12 C 0.3471(9) -0.0107(6) 0.5802(3) 0.051(2) Uani 1 1 d . . . . .
C13 C 0.1440(8) 0.2382(6) 0.5998(3) 0.0406(19) Uani 1 1 d . . . . .
C14 C 0.1209(9) 0.3125(6) 0.5685(3) 0.050(2) Uani 1 1 d . . . . .
C15 C 0.0570(9) 0.3932(6) 0.5754(4) 0.056(3) Uani 1 1 d . . . . .
C16 C 0.0175(9) 0.4027(7) 0.6136(4) 0.058(3) Uani 1 1 d . . . . .
C17 C 0.0392(9) 0.3309(7) 0.6440(3) 0.052(2) Uani 1 1 d . . . . .
C18 C 0.1008(8) 0.2483(6) 0.6391(3) 0.0400(19) Uani 1 1 d . . . . .
N1 N 0.8130(7) 0.5122(5) 0.2440(2) 0.0457(17) Uani 1 1 d . . . . .
C72 C 0.9309(11) 0.4558(8) 0.2634(4) 0.076(3) Uani 1 1 d . . . . .
H72A H 0.907972 0.427418 0.291362 0.091 Uiso 1 1 calc R U . . .
H72B H 1.001566 0.497100 0.265593 0.091 Uiso 1 1 calc R U . . .
C73 C 0.9834(14) 0.3808(10) 0.2409(6) 0.122(7) Uani 1 1 d . . . . .
H73A H 0.930192 0.327852 0.247410 0.182 Uiso 1 1 calc R U . . .
H73B H 1.074642 0.362408 0.249282 0.182 Uiso 1 1 calc R U . . .
H73C H 0.979297 0.403631 0.211514 0.182 Uiso 1 1 calc R U . . .
C74 C 0.6996(11) 0.4536(8) 0.2397(4) 0.068(3) Uani 1 1 d . . . . .
H74A H 0.623295 0.494527 0.228056 0.082 Uiso 1 1 calc R U . . .
H74B H 0.724442 0.412772 0.219964 0.082 Uiso 1 1 calc R U . . .
C75 C 0.6581(12) 0.3964(10) 0.2778(5) 0.096(5) Uani 1 1 d . . . . .
H75A H 0.604707 0.348530 0.271089 0.144 Uiso 1 1 calc R U . . .
H75B H 0.606218 0.434947 0.293933 0.144 Uiso 1 1 calc R U . . .
H75C H 0.735782 0.367945 0.293453 0.144 Uiso 1 1 calc R U . . .
C76 C 0.8411(13) 0.5621(9) 0.2021(4) 0.081(4) Uani 1 1 d . . . . .
H76A H 0.759950 0.597789 0.190789 0.098 Uiso 1 1 calc R U . . .
H76B H 0.864148 0.516205 0.184394 0.098 Uiso 1 1 calc R U . . .
C77 C 0.9517(13) 0.6273(9) 0.2001(4) 0.092(4) Uani 1 1 d . . . . .
H77A H 0.941523 0.673449 0.175228 0.138 Uiso 1 1 calc R U . . .
H77B H 1.036603 0.592321 0.199793 0.138 Uiso 1 1 calc R U . . .
H77C H 0.947668 0.657847 0.223939 0.138 Uiso 1 1 calc R U . . .
C78 C 0.7757(13) 0.5801(10) 0.2712(4) 0.086(4) Uani 1 1 d . . . . .
H78A H 0.852155 0.615879 0.274271 0.103 Uiso 1 1 calc R U . . .
H78B H 0.755349 0.546132 0.298442 0.103 Uiso 1 1 calc R U . . .
C79 C 0.6577(13) 0.6472(10) 0.2560(5) 0.095(4) Uani 1 1 d . . . . .
H79A H 0.688957 0.703534 0.240281 0.143 Uiso 1 1 calc R U . . .
H79B H 0.607444 0.661971 0.279342 0.143 Uiso 1 1 calc R U . . .
H79C H 0.601441 0.618875 0.238583 0.143 Uiso 1 1 calc R U . . .
Br1 Br 0.79197(11) 0.03902(8) 0.24139(3) 0.0569(3) Uani 1 1 d . . . . .
N2 N 0.3121(7) 0.0009(5) 0.2560(2) 0.0442(17) Uani 1 1 d . . . . .
C80 C 0.4926(12) -0.1267(8) 0.2520(4) 0.077(3) Uani 1 1 d . . . . .
H80A H 0.428711 -0.172765 0.251278 0.116 Uiso 1 1 calc R U . . .
H80B H 0.519593 -0.127319 0.280243 0.116 Uiso 1 1 calc R U . . .
H80C H 0.569539 -0.141019 0.236007 0.116 Uiso 1 1 calc R U . . .
C81 C 0.2645(13) 0.0929(8) 0.2321(4) 0.078(3) Uani 1 1 d . . . . .
H81A H 0.336967 0.134222 0.230857 0.094 Uiso 1 1 calc R U . . .
H81B H 0.245501 0.084935 0.203815 0.094 Uiso 1 1 calc R U . . .
C82 C 0.1455(12) 0.1398(9) 0.2478(4) 0.084(4) Uani 1 1 d . . . . .
H82A H 0.102295 0.183242 0.225407 0.126 Uiso 1 1 calc R U . . .
H82B H 0.171727 0.172936 0.269146 0.126 Uiso 1 1 calc R U . . .
H82C H 0.084638 0.093972 0.258979 0.126 Uiso 1 1 calc R U . . .
C83 C 0.3433(12) 0.0075(11) 0.2996(3) 0.085(4) Uani 1 1 d . . . . .
H83A H 0.373770 -0.053915 0.314494 0.102 Uiso 1 1 calc R U . . .
H83B H 0.262648 0.028399 0.312843 0.102 Uiso 1 1 calc R U . . .
C84 C 0.4505(13) 0.0753(14) 0.3020(6) 0.137(8) Uani 1 1 d . . . . .
H84A H 0.532518 0.052224 0.290858 0.206 Uiso 1 1 calc R U . . .
H84B H 0.464801 0.080991 0.330556 0.206 Uiso 1 1 calc R U . . .
H84C H 0.422160 0.135509 0.286293 0.206 Uiso 1 1 calc R U . . .
C85 C 0.2050(11) -0.0658(9) 0.2588(4) 0.079(4) Uani 1 1 d . . . . .
H85A H 0.238451 -0.124563 0.275540 0.095 Uiso 1 1 calc R U . . .
H85B H 0.129605 -0.041156 0.273257 0.095 Uiso 1 1 calc R U . . .
C86 C 0.1567(14) -0.0850(12) 0.2191(6) 0.122(7) Uani 1 1 d . . . . .
H86A H 0.225584 -0.120388 0.206746 0.182 Uiso 1 1 calc R U . . .
H86B H 0.133871 -0.026976 0.200717 0.182 Uiso 1 1 calc R U . . .
H86C H 0.078841 -0.120347 0.223614 0.182 Uiso 1 1 calc R U . . .
C88 C 0.4309(10) -0.0329(8) 0.2341(3) 0.063(3) Uani 1 1 d . . . . .
H88A H 0.405029 -0.033578 0.205555 0.075 Uiso 1 1 calc R U . . .
H88B H 0.498466 0.011982 0.233525 0.075 Uiso 1 1 calc R U . . .
Br2 Br 0.30125(11) 0.54070(7) 0.25784(3) 0.0548(3) Uani 1 1 d . . . . .
I3 I 0.30681(6) 0.36014(4) 0.33036(2) 0.04581(14) Uani 1 1 d . . . . .
I4 I 0.33411(6) 0.64951(4) 0.33626(2) 0.04573(14) Uani 1 1 d . . . . .
F12 F 0.1960(5) 0.1608(4) 0.35220(18) 0.0601(15) Uani 1 1 d . . . . .
F13 F 0.1921(6) 0.0407(4) 0.4217(2) 0.0734(19) Uani 1 1 d . . . . .
F14 F 0.3092(7) 0.0744(4) 0.4901(2) 0.087(2) Uani 1 1 d . . . . .
F15 F 0.4268(6) 0.2313(4) 0.48846(16) 0.0631(15) Uani 1 1 d . . . . .
F16 F 0.2628(4) 0.4450(3) 0.43946(15) 0.0433(11) Uani 1 1 d . . . . .
F17 F 0.6350(5) 0.2905(3) 0.39512(17) 0.0498(12) Uani 1 1 d . . . . .
F18 F 0.7626(5) 0.4451(4) 0.3856(2) 0.0696(18) Uani 1 1 d . . . . .
F19 F 0.6383(5) 0.6004(3) 0.4015(2) 0.0624(16) Uani 1 1 d . . . . .
F20 F 0.2264(6) 0.8275(4) 0.37168(16) 0.0582(14) Uani 1 1 d . . . . .
F21 F 0.2063(5) 0.8606(3) 0.44805(17) 0.0542(13) Uani 1 1 d . . . . .
F22 F 0.2915(6) 0.7327(4) 0.51180(16) 0.0627(15) Uani 1 1 d . . . . .
F23 F 0.4040(6) 0.5717(4) 0.49895(15) 0.0646(16) Uani 1 1 d . . . . .
C19 C 0.3138(8) 0.2618(6) 0.3833(3) 0.0376(18) Uani 1 1 d . . . . .
C20 C 0.2558(8) 0.1805(6) 0.3858(3) 0.044(2) Uani 1 1 d . . . . .
C21 C 0.2516(9) 0.1186(6) 0.4211(3) 0.051(2) Uani 1 1 d . . . . .
C22 C 0.3081(10) 0.1366(6) 0.4558(3) 0.055(3) Uani 1 1 d . . . . .
C23 C 0.3703(8) 0.2167(6) 0.4543(3) 0.042(2) Uani 1 1 d . . . . .
C24 C 0.3741(7) 0.2795(5) 0.4189(2) 0.0332(17) Uani 1 1 d . . . . .
C25 C 0.4452(7) 0.3640(5) 0.4180(2) 0.0299(16) Uani 1 1 d . . . . .
C26 C 0.5740(8) 0.3668(5) 0.4044(2) 0.0356(17) Uani 1 1 d . . . . .
C27 C 0.6380(8) 0.4461(6) 0.3993(3) 0.043(2) Uani 1 1 d . . . . .
C28 C 0.5743(8) 0.5230(6) 0.4078(3) 0.0413(19) Uani 1 1 d . . . . .
C29 C 0.4463(8) 0.5261(5) 0.4215(2) 0.0348(17) Uani 1 1 d . . . . .
C30 C 0.3873(7) 0.4453(5) 0.4267(2) 0.0335(17) Uani 1 1 d . . . . .
C31 C 0.3777(8) 0.6147(5) 0.4280(2) 0.0348(17) Uani 1 1 d . . . . .
C32 C 0.3614(9) 0.6325(6) 0.4667(3) 0.043(2) Uani 1 1 d . . . . .
C33 C 0.3034(8) 0.7156(6) 0.4737(3) 0.0419(19) Uani 1 1 d . . . . .
C34 C 0.2590(8) 0.7810(6) 0.4415(3) 0.0421(19) Uani 1 1 d . . . . .
C35 C 0.2724(8) 0.7622(5) 0.4027(3) 0.0386(18) Uani 1 1 d . . . . .
C36 C 0.3297(7) 0.6806(5) 0.3954(2) 0.0335(17) Uani 1 1 d . . . . .
I5 I 0.80935(6) -0.08530(4) 0.16675(2) 0.05054(15) Uani 1 1 d . . . . .
I6 I 0.81825(6) 0.20675(4) 0.16160(2) 0.04554(14) Uani 1 1 d . . . . .
F24 F 0.6918(5) -0.2592(4) 0.13809(19) 0.0637(16) Uani 1 1 d . . . . .
F25 F 0.6626(5) -0.3039(4) 0.0644(2) 0.0697(18) Uani 1 1 d . . . . .
F26 F 0.7626(6) -0.2007(5) -0.0026(2) 0.0759(19) Uani 1 1 d . . . . .
F27 F 0.8949(6) -0.0556(4) 0.00561(16) 0.0661(16) Uani 1 1 d . . . . .
F28 F 0.7638(5) 0.1061(3) 0.06047(16) 0.0483(12) Uani 1 1 d . . . . .
F29 F 1.1249(5) -0.0995(4) 0.1037(2) 0.0716(19) Uani 1 1 d . . . . .
F30 F 1.2653(5) 0.0408(4) 0.1149(3) 0.088(2) Uani 1 1 d . . . . .
F31 F 1.1569(5) 0.2134(4) 0.0981(2) 0.0640(16) Uani 1 1 d . . . . .
F32 F 0.9678(5) 0.2885(4) 0.00457(15) 0.0560(13) Uani 1 1 d . . . . .
F33 F 0.8550(7) 0.4610(4) -0.00612(17) 0.0700(17) Uani 1 1 d . . . . .
F34 F 0.7189(6) 0.5206(4) 0.05528(18) 0.0634(15) Uani 1 1 d . . . . .
F35 F 0.7053(6) 0.4129(4) 0.12814(17) 0.0599(14) Uani 1 1 d . . . . .
C37 C 0.8085(8) -0.1304(6) 0.1102(3) 0.0401(19) Uani 1 1 d . . . . .
C38 C 0.7444(8) -0.2070(6) 0.1056(3) 0.046(2) Uani 1 1 d . . . . .
C39 C 0.7289(8) -0.2311(6) 0.0683(4) 0.054(3) Uani 1 1 d . . . . .
C40 C 0.7783(9) -0.1787(7) 0.0351(3) 0.055(2) Uani 1 1 d . . . . .
C41 C 0.8453(9) -0.1030(6) 0.0392(3) 0.048(2) Uani 1 1 d . . . . .
C42 C 0.8950(8) 0.2593(6) 0.0725(2) 0.0367(18) Uani 1 1 d . . . . .
C43 C 0.9401(8) 0.0007(5) 0.0800(2) 0.0362(18) Uani 1 1 d . . . . .
C44 C 1.0696(9) -0.0140(6) 0.0940(3) 0.049(2) Uani 1 1 d . . . . .
C45 C 1.1415(8) 0.0572(7) 0.0998(3) 0.052(2) Uani 1 1 d . . . . .
C46 C 1.0869(8) 0.1449(6) 0.0916(3) 0.046(2) Uani 1 1 d . . . . .
C47 C 0.9578(8) 0.1647(5) 0.0780(2) 0.0345(17) Uani 1 1 d . . . . .
C48 C 0.8894(7) 0.0903(6) 0.0727(2) 0.0345(17) Uani 1 1 d . . . . .
C49 C 0.9029(8) 0.3179(6) 0.0365(2) 0.042(2) Uani 1 1 d . . . . .
C50 C 0.8442(9) 0.4043(6) 0.0297(3) 0.047(2) Uani 1 1 d . . . . .
C51 C 0.7757(9) 0.4361(6) 0.0610(3) 0.045(2) Uani 1 1 d . . . . .
C52 C 0.7701(8) 0.3792(6) 0.0983(3) 0.043(2) Uani 1 1 d . . . . .
C53 C 0.8285(7) 0.2914(5) 0.1047(2) 0.0345(17) Uani 1 1 d . . . . .
C87 C 0.8636(8) -0.0794(6) 0.0766(3) 0.0398(19) Uani 1 1 d . . . . .
I7 I 0.34952(6) 0.68723(4) 0.17540(2) 0.04165(13) Uani 1 1 d . . . . .
I8 I 0.35284(6) 0.40085(4) 0.19217(2) 0.04957(15) Uani 1 1 d . . . . .
F36 F 0.4690(5) 0.8810(3) 0.14504(14) 0.0452(11) Uani 1 1 d . . . . .
F37 F 0.5004(5) 0.9783(3) 0.07068(15) 0.0520(13) Uani 1 1 d . . . . .
F38 F 0.4129(6) 0.9191(4) 0.00406(15) 0.0663(17) Uani 1 1 d . . . . .
F39 F 0.3020(6) 0.7562(4) 0.01198(14) 0.0594(15) Uani 1 1 d . . . . .
F40 F 0.4662(4) 0.5586(3) 0.08694(17) 0.0493(12) Uani 1 1 d . . . . .
F41 F 0.0568(5) 0.7219(3) 0.08789(18) 0.0510(13) Uani 1 1 d . . . . .
F42 F -0.0615(5) 0.5633(4) 0.1013(2) 0.0696(18) Uani 1 1 d . . . . .
F43 F 0.0827(5) 0.4029(3) 0.1076(2) 0.0609(15) Uani 1 1 d . . . . .
F44 F 0.3593(6) 0.3876(4) 0.03167(16) 0.0663(16) Uani 1 1 d . . . . .
F45 F 0.4810(6) 0.2193(5) 0.0416(2) 0.078(2) Uani 1 1 d . . . . .
F46 F 0.5378(5) 0.1258(4) 0.1176(2) 0.0720(18) Uani 1 1 d . . . . .
F47 F 0.4842(6) 0.2040(4) 0.18247(19) 0.0678(17) Uani 1 1 d . . . . .
C54 C 0.3727(7) 0.7654(5) 0.1174(2) 0.0324(16) Uani 1 1 d . . . . .
C55 C 0.4271(7) 0.8479(5) 0.1124(2) 0.0314(16) Uani 1 1 d . . . . .
C56 C 0.4437(8) 0.8996(5) 0.0747(2) 0.0369(18) Uani 1 1 d . . . . .
C57 C 0.3999(9) 0.8687(6) 0.0406(2) 0.043(2) Uani 1 1 d . . . . .
C58 C 0.3431(9) 0.7855(6) 0.0454(2) 0.0403(19) Uani 1 1 d . . . . .
C59 C 0.3306(7) 0.7339(5) 0.0828(2) 0.0303(16) Uani 1 1 d . . . . .
C60 C 0.2651(7) 0.6445(5) 0.0866(2) 0.0314(16) Uani 1 1 d . . . . .
C61 C 0.1304(8) 0.6433(6) 0.0897(3) 0.0378(18) Uani 1 1 d . . . . .
C62 C 0.0716(8) 0.5614(6) 0.0967(3) 0.049(2) Uani 1 1 d . . . . .
C63 C 0.1437(8) 0.4811(5) 0.1001(3) 0.0385(19) Uani 1 1 d . . . . .
C64 C 0.2783(8) 0.4751(5) 0.0966(2) 0.0357(17) Uani 1 1 d . . . . .
C65 C 0.3351(7) 0.5603(5) 0.0896(2) 0.0316(16) Uani 1 1 d . . . . .
C66 C 0.3558(8) 0.3855(6) 0.1020(3) 0.0391(18) Uani 1 1 d . . . . .
C67 C 0.3901(9) 0.3456(6) 0.0694(3) 0.049(2) Uani 1 1 d . . . . .
C68 C 0.4521(9) 0.2586(7) 0.0739(3) 0.054(3) Uani 1 1 d . . . . .
C69 C 0.4812(8) 0.2114(6) 0.1123(3) 0.050(2) Uani 1 1 d . . . . .
C70 C 0.4514(8) 0.2517(6) 0.1456(3) 0.048(2) Uani 1 1 d . . . . .
C71 C 0.3907(8) 0.3391(6) 0.1409(3) 0.0397(19) Uani 1 1 d . . . . .

loop_
_atom_site_aniso_label
_atom_site_aniso_U_11
_atom_site_aniso_U_22
_atom_site_aniso_U_33
_atom_site_aniso_U_23
_atom_site_aniso_U_13
_atom_site_aniso_U_12
I1 0.0485(3) 0.0464(3) 0.0441(3) 0.0001(2) -0.0024(2) -0.0063(3)
I2 0.0462(3) 0.0547(4) 0.0473(3) -0.0099(2) -0.0027(2) -0.0025(3)
F1 0.056(3) 0.038(3) 0.080(4) 0.009(3) 0.007(3) -0.011(3)
F2 0.052(3) 0.045(3) 0.104(5) -0.029(3) 0.013(3) -0.026(3)
F3 0.066(4) 0.075(4) 0.068(4) -0.033(3) -0.001(3) -0.030(3)
F4 0.068(4) 0.053(3) 0.046(3) -0.012(2) -0.001(2) -0.020(3)
F5 0.037(3) 0.042(3) 0.183(8) -0.041(4) 0.022(4) -0.005(3)
F6 0.032(3) 0.061(4) 0.278(12) -0.058(6) 0.039(5) -0.016(3)
F7 0.044(3) 0.047(3) 0.163(7) -0.034(4) 0.011(4) -0.020(3)
F8 0.074(4) 0.050(3) 0.054(3) -0.006(2) -0.009(3) -0.005(3)
F9 0.094(5) 0.038(3) 0.100(5) 0.009(3) -0.019(4) 0.009(3)
F10 0.059(4) 0.044(3) 0.123(6) -0.023(3) -0.005(4) 0.014(3)
F11 0.053(3) 0.079(4) 0.080(4) -0.044(3) -0.005(3) 0.007(3)
F48 0.027(2) 0.042(3) 0.090(4) -0.026(3) -0.001(2) -0.004(2)
C1 0.030(4) 0.035(4) 0.046(4) -0.009(3) 0.003(3) -0.002(3)
C2 0.033(4) 0.028(4) 0.060(5) -0.003(4) 0.009(4) -0.005(4)
C3 0.033(5) 0.034(5) 0.080(6) -0.019(4) 0.009(4) -0.012(4)
C4 0.032(5) 0.049(5) 0.061(5) -0.026(4) 0.001(4) -0.009(4)
C5 0.040(5) 0.036(4) 0.047(5) -0.015(4) 0.009(4) -0.012(4)
C6 0.027(4) 0.033(4) 0.048(4) -0.006(3) 0.003(3) -0.006(3)
C7 0.029(4) 0.033(4) 0.039(4) -0.003(3) 0.000(3) -0.007(3)
C8 0.030(4) 0.034(4) 0.043(4) -0.010(3) -0.003(3) -0.005(3)
C9 0.034(4) 0.028(4) 0.045(4) -0.008(3) -0.003(3) -0.002(3)
C10 0.037(5) 0.033(5) 0.083(7) -0.016(4) 0.002(4) -0.013(4)
C11 0.028(5) 0.044(6) 0.121(9) -0.022(6) 0.014(5) -0.011(4)
C12 0.033(5) 0.034(5) 0.087(7) -0.016(4) 0.012(5) -0.001(4)
C13 0.033(4) 0.032(4) 0.060(5) -0.015(4) -0.013(4) -0.005(4)
C14 0.046(5) 0.046(5) 0.057(6) -0.006(4) -0.015(4) -0.011(4)
C15 0.042(5) 0.034(5) 0.089(8) -0.006(5) -0.020(5) 0.006(4)
C16 0.040(5) 0.041(6) 0.097(8) -0.026(5) -0.016(5) 0.002(4)
C17 0.038(5) 0.045(6) 0.077(7) -0.024(5) -0.015(5) 0.002(4)
C18 0.037(5) 0.039(5) 0.044(4) -0.009(4) -0.010(4) -0.003(4)
N1 0.035(4) 0.052(5) 0.048(4) -0.003(3) -0.008(3) -0.005(3)
C72 0.051(6) 0.075(8) 0.092(9) 0.012(7) -0.014(6) 0.001(6)
C73 0.059(8) 0.076(10) 0.23(2) -0.050(12) 0.014(11) 0.021(7)
C74 0.055(6) 0.062(7) 0.088(8) -0.012(6) -0.009(6) -0.016(5)
C75 0.055(7) 0.094(10) 0.122(11) 0.033(8) -0.003(7) -0.019(7)
C76 0.079(9) 0.097(10) 0.064(7) 0.002(6) 0.000(6) -0.020(7)
C77 0.075(9) 0.089(9) 0.099(10) 0.029(8) 0.007(7) -0.022(7)
C78 0.081(9) 0.111(11) 0.072(8) -0.029(7) -0.001(7) -0.015(8)
C79 0.061(8) 0.087(10) 0.139(13) -0.026(9) 0.002(8) 0.007(7)
Br1 0.0645(6) 0.0704(7) 0.0338(4) -0.0011(4) -0.0038(4) -0.0113(5)
N2 0.036(4) 0.050(4) 0.047(4) -0.008(3) 0.007(3) -0.006(3)
C80 0.062(7) 0.075(8) 0.098(9) -0.025(7) 0.003(6) 0.001(6)
C81 0.084(9) 0.062(7) 0.080(8) 0.004(6) 0.015(7) 0.007(6)
C82 0.063(8) 0.071(8) 0.117(11) -0.018(7) -0.001(7) 0.015(6)
C83 0.068(8) 0.139(13) 0.050(6) -0.025(7) -0.012(5) 0.010(8)
C84 0.055(8) 0.24(2) 0.161(16) -0.143(16) 0.012(9) -0.030(11)
C85 0.048(6) 0.069(8) 0.126(11) -0.030(7) 0.012(7) -0.010(6)
C86 0.071(9) 0.156(16) 0.169(16) -0.110(14) -0.012(10) -0.016(10)
C88 0.048(6) 0.079(8) 0.063(6) -0.014(5) 0.015(5) -0.012(5)
Br2 0.0735(7) 0.0588(6) 0.0301(4) -0.0016(4) 0.0026(4) -0.0063(5)
I3 0.0463(3) 0.0542(3) 0.0376(3) -0.0062(2) 0.0002(2) -0.0123(3)
I4 0.0460(3) 0.0516(3) 0.0371(3) -0.0037(2) 0.0007(2) 0.0040(3)
F12 0.049(3) 0.060(3) 0.081(4) -0.036(3) 0.005(3) -0.016(3)
F13 0.050(3) 0.035(3) 0.134(6) -0.005(3) 0.005(3) -0.018(3)
F14 0.081(5) 0.066(4) 0.097(5) 0.044(4) -0.006(4) -0.023(4)
F15 0.068(4) 0.069(4) 0.047(3) 0.010(3) -0.007(3) -0.016(3)
F16 0.036(3) 0.034(2) 0.060(3) -0.009(2) 0.014(2) 0.000(2)
F17 0.037(3) 0.034(3) 0.082(4) -0.021(2) 0.009(2) 0.001(2)
F18 0.029(3) 0.051(3) 0.135(6) -0.031(3) 0.021(3) -0.008(2)
F19 0.039(3) 0.037(3) 0.115(5) -0.020(3) 0.005(3) -0.010(2)
F20 0.064(4) 0.042(3) 0.060(3) 0.009(2) 0.005(3) 0.017(3)
F21 0.053(3) 0.037(3) 0.073(3) -0.016(2) -0.001(3) 0.012(2)
F22 0.069(4) 0.073(4) 0.049(3) -0.028(3) -0.013(3) 0.022(3)
F23 0.083(4) 0.065(4) 0.041(3) -0.013(2) -0.017(3) 0.036(3)
C19 0.026(4) 0.037(4) 0.049(5) -0.001(3) 0.005(3) -0.005(3)
C20 0.030(4) 0.043(5) 0.061(5) -0.015(4) 0.000(4) -0.003(4)
C21 0.032(5) 0.030(5) 0.090(7) -0.005(4) 0.008(5) -0.008(4)
C22 0.048(5) 0.037(5) 0.069(6) 0.020(4) 0.008(5) -0.005(4)
C23 0.033(4) 0.048(5) 0.042(4) 0.005(4) 0.002(4) -0.006(4)
C24 0.031(4) 0.031(4) 0.037(4) -0.001(3) 0.006(3) -0.004(3)
C25 0.027(4) 0.027(4) 0.034(4) 0.000(3) -0.004(3) 0.000(3)
C26 0.032(4) 0.027(4) 0.048(4) -0.010(3) -0.001(3) 0.007(3)
C27 0.022(4) 0.050(5) 0.061(5) -0.017(4) 0.005(4) -0.002(4)
C28 0.030(4) 0.035(5) 0.061(5) -0.012(4) -0.003(4) -0.009(4)
C29 0.034(4) 0.031(4) 0.039(4) -0.008(3) -0.009(3) 0.007(3)
C30 0.026(4) 0.040(5) 0.036(4) -0.010(3) -0.002(3) -0.002(3)
C31 0.032(4) 0.028(4) 0.044(4) -0.005(3) -0.009(3) 0.001(3)
C32 0.045(5) 0.040(5) 0.042(4) -0.012(4) -0.014(4) 0.013(4)
C33 0.039(5) 0.041(5) 0.048(5) -0.018(4) -0.008(4) 0.008(4)
C34 0.036(5) 0.035(5) 0.055(5) -0.010(4) -0.006(4) 0.007(4)
C35 0.033(4) 0.031(4) 0.050(5) -0.003(3) -0.001(4) 0.002(4)
C36 0.029(4) 0.034(4) 0.037(4) -0.005(3) -0.002(3) -0.003(3)
I5 0.0421(3) 0.0621(4) 0.0456(3) -0.0009(3) -0.0033(2) -0.0122(3)
I6 0.0425(3) 0.0525(3) 0.0408(3) -0.0064(2) 0.0011(2) -0.0013(3)
F24 0.048(3) 0.041(3) 0.095(4) 0.013(3) -0.003(3) -0.012(3)
F25 0.042(3) 0.044(3) 0.130(6) -0.031(3) 0.002(3) -0.013(3)
F26 0.057(4) 0.103(5) 0.085(4) -0.059(4) 0.009(3) -0.026(4)
F27 0.067(4) 0.089(4) 0.052(3) -0.026(3) 0.014(3) -0.036(3)
F28 0.033(3) 0.037(3) 0.072(3) -0.002(2) -0.019(2) -0.004(2)
F29 0.035(3) 0.036(3) 0.146(6) -0.023(3) -0.013(3) 0.005(2)
F30 0.028(3) 0.054(4) 0.186(8) -0.035(4) -0.032(4) 0.005(3)
F31 0.034(3) 0.040(3) 0.125(5) -0.031(3) -0.010(3) -0.009(2)
F32 0.061(3) 0.055(3) 0.049(3) -0.005(2) 0.009(2) 0.008(3)
F33 0.089(5) 0.054(3) 0.056(3) 0.014(3) -0.002(3) 0.011(3)
F34 0.062(4) 0.044(3) 0.080(4) -0.007(3) -0.010(3) 0.017(3)
F35 0.060(3) 0.056(3) 0.064(3) -0.017(3) 0.003(3) 0.014(3)
C37 0.034(4) 0.034(4) 0.052(5) -0.003(4) 0.002(4) -0.008(4)
C38 0.026(4) 0.036(5) 0.074(6) -0.005(4) -0.001(4) -0.003(4)
C39 0.024(4) 0.041(5) 0.101(8) -0.028(5) -0.003(5) -0.005(4)
C40 0.035(5) 0.060(6) 0.078(7) -0.036(5) 0.007(5) -0.004(5)
C41 0.038(5) 0.049(5) 0.059(5) -0.012(4) -0.002(4) -0.012(4)
C42 0.028(4) 0.037(4) 0.044(4) -0.005(3) -0.004(3) 0.001(3)
C43 0.029(4) 0.034(4) 0.048(4) -0.012(3) 0.004(3) -0.009(3)
C44 0.035(5) 0.028(4) 0.087(7) -0.018(4) -0.001(4) 0.004(4)
C45 0.018(4) 0.050(6) 0.092(7) -0.021(5) -0.010(4) -0.001(4)
C46 0.029(4) 0.039(5) 0.072(6) -0.017(4) -0.001(4) -0.008(4)
C47 0.029(4) 0.034(4) 0.041(4) -0.009(3) 0.001(3) -0.002(3)
C48 0.022(4) 0.043(5) 0.036(4) 0.000(3) -0.003(3) -0.004(3)
C49 0.037(5) 0.051(5) 0.039(4) -0.006(4) 0.001(4) -0.003(4)
C50 0.050(5) 0.047(5) 0.041(5) 0.000(4) -0.002(4) 0.000(4)
C51 0.042(5) 0.030(4) 0.061(5) -0.009(4) -0.011(4) 0.010(4)
C52 0.036(5) 0.044(5) 0.051(5) -0.014(4) -0.004(4) 0.004(4)
C53 0.029(4) 0.035(4) 0.039(4) -0.002(3) -0.004(3) -0.006(3)
C87 0.025(4) 0.037(5) 0.059(5) -0.011(4) -0.002(4) -0.005(4)
I7 0.0498(3) 0.0414(3) 0.0334(2) -0.0031(2) -0.0021(2) -0.0089(2)
I8 0.0480(3) 0.0562(4) 0.0421(3) -0.0036(2) 0.0053(2) 0.0010(3)
F36 0.047(3) 0.045(3) 0.048(3) -0.016(2) -0.007(2) -0.010(2)
F37 0.062(3) 0.040(3) 0.056(3) -0.007(2) 0.006(2) -0.026(3)
F38 0.100(5) 0.062(4) 0.040(3) 0.000(2) 0.007(3) -0.046(3)
F39 0.088(4) 0.058(3) 0.036(3) -0.008(2) -0.003(3) -0.038(3)
F40 0.026(2) 0.042(3) 0.079(4) -0.006(2) 0.007(2) -0.005(2)
F41 0.033(3) 0.031(3) 0.089(4) -0.014(2) -0.001(2) 0.004(2)
F42 0.025(3) 0.050(3) 0.138(6) -0.026(3) 0.009(3) -0.010(2)
F43 0.040(3) 0.034(3) 0.111(5) -0.015(3) 0.004(3) -0.016(2)
F44 0.069(4) 0.081(4) 0.050(3) -0.024(3) -0.009(3) 0.018(3)
F45 0.066(4) 0.082(4) 0.100(5) -0.061(4) -0.015(3) 0.018(3)
F46 0.045(3) 0.041(3) 0.132(6) -0.024(3) -0.004(3) 0.007(3)
F47 0.059(4) 0.052(3) 0.079(4) 0.019(3) 0.016(3) 0.010(3)
C54 0.028(4) 0.034(4) 0.034(4) -0.001(3) -0.002(3) -0.002(3)
C55 0.029(4) 0.031(4) 0.036(4) -0.009(3) -0.002(3) -0.005(3)
C56 0.039(5) 0.027(4) 0.048(4) -0.010(3) 0.006(4) -0.011(4)
C57 0.049(5) 0.042(5) 0.037(4) 0.001(4) 0.001(4) -0.017(4)
C58 0.047(5) 0.042(5) 0.036(4) -0.012(3) 0.002(4) -0.015(4)
C59 0.027(4) 0.024(4) 0.039(4) -0.002(3) 0.001(3) -0.006(3)
C60 0.032(4) 0.028(4) 0.035(4) -0.005(3) 0.004(3) -0.008(3)
C61 0.030(4) 0.036(5) 0.049(5) -0.012(4) 0.000(3) -0.002(4)
C62 0.024(4) 0.051(6) 0.072(6) -0.010(4) -0.005(4) -0.007(4)
C63 0.030(4) 0.028(4) 0.060(5) -0.009(4) 0.005(4) -0.009(4)
C64 0.034(4) 0.034(4) 0.041(4) -0.010(3) 0.002(3) -0.008(4)
C65 0.023(4) 0.033(4) 0.039(4) -0.006(3) 0.000(3) -0.007(3)
C66 0.025(4) 0.040(5) 0.055(5) -0.016(4) 0.002(3) -0.003(4)
C67 0.036(5) 0.047(5) 0.069(6) -0.025(5) -0.009(4) -0.001(4)
C68 0.038(5) 0.048(6) 0.086(7) -0.041(5) -0.004(5) 0.001(4)
C69 0.029(5) 0.037(5) 0.087(7) -0.016(5) 0.000(4) 0.000(4)
C70 0.032(5) 0.037(5) 0.073(6) 0.001(4) 0.000(4) -0.006(4)
C71 0.033(4) 0.036(5) 0.050(5) -0.007(4) 0.007(4) -0.008(4)

loop_
_atom_type_symbol
_atom_type_description
_atom_type_scat_dispersion_real
_atom_type_scat_dispersion_imag
_atom_type_scat_source
C C 0.0181 0.0091 'International Tables Vol C Tables 4.2.6.8 and 6.1.1.4'
H H 0.0000 0.0000 'International Tables Vol C Tables 4.2.6.8 and 6.1.1.4'
N N 0.0311 0.0180 'International Tables Vol C Tables 4.2.6.8 and 6.1.1.4'
F F 0.0727 0.0534 'International Tables Vol C Tables 4.2.6.8 and 6.1.1.4'
Br Br -0.6763 1.2805 'International Tables Vol C Tables 4.2.6.8 and 6.1.1.4'
I I -0.3257 6.8362 'International Tables Vol C Tables 4.2.6.8 and 6.1.1.4'

loop_
_exptl_crystal_face_index_h
_exptl_crystal_face_index_k
_exptl_crystal_face_index_l
_exptl_crystal_face_perp_dist
0 15 57 0.0490
0 -15 51 0.0324
-16 -1 33 0.1026
0 -15 -57 0.0607
-16 -1 -33 0.1060
0 15 -51 0.0326
16 1 -33 0.0738
16 1 33 0.0828
1 0 0 0.0931

loop_
_geom_angle_atom_site_label_1
_geom_angle_atom_site_label_2
_geom_angle_atom_site_label_3
_geom_angle
_geom_angle_site_symmetry_1
_geom_angle_site_symmetry_3
_geom_angle_publ_flag
C2 C1 C6 119.4(8) . . ?
C2 C1 I1 120.1(6) . . ?
C6 C1 I1 120.5(6) . . ?
F1 C2 C1 121.5(8) . . ?
F1 C2 C3 117.2(7) . . ?
C1 C2 C3 121.4(8) . . ?
F2 C3 C4 120.1(9) . . ?
F2 C3 C2 121.2(8) . . ?
C4 C3 C2 118.8(7) . . ?
F3 C4 C3 119.6(8) . . ?
F3 C4 C5 120.6(8) . . ?
C3 C4 C5 119.8(8) . . ?
F4 C5 C6 120.3(7) . . ?
F4 C5 C4 117.7(8) . . ?
C6 C5 C4 122.0(8) . . ?
C5 C6 C1 118.7(7) . . ?
C5 C6 C7 119.1(7) . . ?
C1 C6 C7 122.2(7) . . ?
C8 C7 C12 115.9(7) . . ?
C8 C7 C6 124.6(7) . . ?
C12 C7 C6 119.5(7) . . ?
F48 C8 C7 118.1(7) . . ?
F48 C8 C9 116.1(7) . . ?
C7 C8 C9 125.8(7) . . ?
C10 C9 C8 113.9(7) . . ?
C10 C9 C13 121.8(7) . . ?
C8 C9 C13 124.3(7) . . ?
C11 C10 F7 118.6(8) . . ?
C11 C10 C9 123.2(8) . . ?
F7 C10 C9 118.2(8) . . ?
C10 C11 F6 121.6(8) . . ?
C10 C11 C12 119.9(8) . . ?
F6 C11 C12 118.5(9) . . ?
F5 C12 C11 120.0(8) . . ?
F5 C12 C7 118.7(8) . . ?
C11 C12 C7 121.3(8) . . ?
C14 C13 C18 117.7(8) . . ?
C14 C13 C9 120.8(8) . . ?
C18 C13 C9 121.5(8) . . ?
F8 C14 C15 119.4(9) . . ?
F8 C14 C13 119.1(9) . . ?
C15 C14 C13 121.5(10) . . ?
F9 C15 C16 120.6(9) . . ?
F9 C15 C14 119.0(10) . . ?
C16 C15 C14 120.4(9) . . ?
F10 C16 C17 121.4(11) . . ?
F10 C16 C15 120.2(10) . . ?
C17 C16 C15 118.4(9) . . ?
C16 C17 F11 117.4(9) . . ?
C16 C17 C18 124.1(10) . . ?
F11 C17 C18 118.4(9) . . ?
C17 C18 C13 117.9(8) . . ?
C17 C18 I2 121.3(7) . . ?
C13 C18 I2 120.7(6) . . ?
C78 N1 C72 106.2(9) . . ?
C78 N1 C76 109.6(9) . . ?
C72 N1 C76 112.2(9) . . ?
C78 N1 C74 110.1(9) . . ?
C72 N1 C74 111.8(8) . . ?
C76 N1 C74 106.9(8) . . ?
N1 C72 C73 114.8(11) . . ?
N1 C72 H72A 108.6 . . ?
C73 C72 H72A 108.6 . . ?
N1 C72 H72B 108.6 . . ?
C73 C72 H72B 108.6 . . ?
H72A C72 H72B 107.5 . . ?
C72 C73 H73A 109.5 . . ?
C72 C73 H73B 109.5 . . ?
H73A C73 H73B 109.5 . . ?
C72 C73 H73C 109.5 . . ?
H73A C73 H73C 109.5 . . ?
H73B C73 H73C 109.5 . . ?
C75 C74 N1 115.7(10) . . ?
C75 C74 H74A 108.3 . . ?
N1 C74 H74A 108.3 . . ?
C75 C74 H74B 108.3 . . ?
N1 C74 H74B 108.3 . . ?
H74A C74 H74B 107.4 . . ?
C74 C75 H75A 109.5 . . ?
C74 C75 H75B 109.5 . . ?
H75A C75 H75B 109.5 . . ?
C74 C75 H75C 109.5 . . ?
H75A C75 H75C 109.5 . . ?
H75B C75 H75C 109.5 . . ?
N1 C76 C77 114.9(10) . . ?
N1 C76 H76A 108.5 . . ?
C77 C76 H76A 108.5 . . ?
N1 C76 H76B 108.5 . . ?
C77 C76 H76B 108.5 . . ?
H76A C76 H76B 107.5 . . ?
C76 C77 H77A 109.5 . . ?
C76 C77 H77B 109.5 . . ?
H77A C77 H77B 109.5 . . ?
C76 C77 H77C 109.5 . . ?
H77A C77 H77C 109.5 . . ?
H77B C77 H77C 109.5 . . ?
N1 C78 C79 114.6(10) . . ?
N1 C78 H78A 108.6 . . ?
C79 C78 H78A 108.6 . . ?
N1 C78 H78B 108.6 . . ?
C79 C78 H78B 108.6 . . ?
H78A C78 H78B 107.6 . . ?
C78 C79 H79A 109.5 . . ?
C78 C79 H79B 109.5 . . ?
H79A C79 H79B 109.5 . . ?
C78 C79 H79C 109.5 . . ?
H79A C79 H79C 109.5 . . ?
H79B C79 H79C 109.5 . . ?
C81 N2 C83 111.3(9) . . ?
C81 N2 C88 106.9(8) . . ?
C83 N2 C88 112.1(8) . . ?
C81 N2 C85 110.6(9) . . ?
C83 N2 C85 104.9(9) . . ?
C88 N2 C85 111.1(8) . . ?
C88 C80 H80A 109.5 . . ?
C88 C80 H80B 109.5 . . ?
H80A C80 H80B 109.5 . . ?
C88 C80 H80C 109.5 . . ?
H80A C80 H80C 109.5 . . ?
H80B C80 H80C 109.5 . . ?
C82 C81 N2 116.7(10) . . ?
C82 C81 H81A 108.1 . . ?
N2 C81 H81A 108.1 . . ?
C82 C81 H81B 108.1 . . ?
N2 C81 H81B 108.1 . . ?
H81A C81 H81B 107.3 . . ?
C81 C82 H82A 109.5 . . ?
C81 C82 H82B 109.5 . . ?
H82A C82 H82B 109.5 . . ?
C81 C82 H82C 109.5 . . ?
H82A C82 H82C 109.5 . . ?
H82B C82 H82C 109.5 . . ?
N2 C83 C84 111.4(11) . . ?
N2 C83 H83A 109.4 . . ?
C84 C83 H83A 109.4 . . ?
N2 C83 H83B 109.4 . . ?
C84 C83 H83B 109.4 . . ?
H83A C83 H83B 108.0 . . ?
C83 C84 H84A 109.5 . . ?
C83 C84 H84B 109.5 . . ?
H84A C84 H84B 109.5 . . ?
C83 C84 H84C 109.5 . . ?
H84A C84 H84C 109.5 . . ?
H84B C84 H84C 109.5 . . ?
C86 C85 N2 115.6(12) . . ?
C86 C85 H85A 108.4 . . ?
N2 C85 H85A 108.4 . . ?
C86 C85 H85B 108.4 . . ?
N2 C85 H85B 108.4 . . ?
H85A C85 H85B 107.5 . . ?
C85 C86 H86A 109.5 . . ?
C85 C86 H86B 109.5 . . ?
H86A C86 H86B 109.5 . . ?
C85 C86 H86C 109.5 . . ?
H86A C86 H86C 109.5 . . ?
H86B C86 H86C 109.5 . . ?
C80 C88 N2 116.3(9) . . ?
C80 C88 H88A 108.2 . . ?
N2 C88 H88A 108.2 . . ?
C80 C88 H88B 108.2 . . ?
N2 C88 H88B 108.2 . . ?
H88A C88 H88B 107.4 . . ?
C20 C19 C24 117.3(7) . . ?
C20 C19 I3 122.4(6) . . ?
C24 C19 I3 120.2(6) . . ?
F12 C20 C21 117.8(8) . . ?
F12 C20 C19 119.3(8) . . ?
C21 C20 C19 122.9(9) . . ?
F13 C21 C22 120.4(9) . . ?
F13 C21 C20 119.9(9) . . ?
C22 C21 C20 119.7(8) . . ?
F14 C22 C21 119.9(9) . . ?
F14 C22 C23 120.7(10) . . ?
C21 C22 C23 119.3(8) . . ?
F15 C23 C24 121.0(8) . . ?
F15 C23 C22 117.8(8) . . ?
C24 C23 C22 121.2(8) . . ?
C23 C24 C19 119.6(7) . . ?
C23 C24 C25 120.0(7) . . ?
C19 C24 C25 120.4(6) . . ?
C30 C25 C26 116.0(7) . . ?
C30 C25 C24 123.6(7) . . ?
C26 C25 C24 120.1(7) . . ?
F17 C26 C27 119.5(7) . . ?
F17 C26 C25 118.8(7) . . ?
C27 C26 C25 121.7(7) . . ?
C28 C27 F18 122.0(8) . . ?
C28 C27 C26 118.9(8) . . ?
F18 C27 C26 119.1(8) . . ?
C27 C28 F19 117.6(8) . . ?
C27 C28 C29 123.1(8) . . ?
F19 C28 C29 119.3(8) . . ?
C30 C29 C28 115.9(7) . . ?
C30 C29 C31 123.3(7) . . ?
C28 C29 C31 120.8(7) . . ?
F16 C30 C29 118.1(7) . . ?
F16 C30 C25 117.4(7) . . ?
C29 C30 C25 124.5(7) . . ?
C32 C31 C36 118.7(7) . . ?
C32 C31 C29 119.7(7) . . ?
C36 C31 C29 121.6(7) . . ?
F23 C32 C31 121.2(7) . . ?
F23 C32 C33 117.7(7) . . ?
C31 C32 C33 121.1(8) . . ?
F22 C33 C34 119.7(8) . . ?
F22 C33 C32 120.3(8) . . ?
C34 C33 C32 120.0(8) . . ?
F21 C34 C33 120.0(8) . . ?
F21 C34 C35 121.1(8) . . ?
C33 C34 C35 118.9(8) . . ?
F20 C35 C36 120.8(8) . . ?
F20 C35 C34 117.5(7) . . ?
C36 C35 C34 121.8(8) . . ?
C35 C36 C31 119.5(7) . . ?
C35 C36 I4 120.8(6) . . ?
C31 C36 I4 119.5(6) . . ?
C87 C37 C38 119.5(8) . . ?
C87 C37 I5 119.9(6) . . ?
C38 C37 I5 120.4(6) . . ?
F24 C38 C39 117.9(8) . . ?
F24 C38 C37 120.6(9) . . ?
C39 C38 C37 121.5(9) . . ?
F25 C39 C40 120.5(10) . . ?
F25 C39 C38 120.5(10) . . ?
C40 C39 C38 119.0(8) . . ?
C39 C40 F26 120.1(9) . . ?
C39 C40 C41 120.4(9) . . ?
F26 C40 C41 119.5(9) . . ?
F27 C41 C87 121.3(8) . . ?
F27 C41 C40 117.7(8) . . ?
C87 C41 C40 121.0(9) . . ?
C49 C42 C53 118.2(8) . . ?
C49 C42 C47 121.0(8) . . ?
C53 C42 C47 120.8(7) . . ?
C48 C43 C44 116.1(7) . . ?
C48 C43 C87 124.3(7) . . ?
C44 C43 C87 119.4(7) . . ?
F29 C44 C45 118.3(8) . . ?
F29 C44 C43 120.1(7) . . ?
C45 C44 C43 121.6(8) . . ?
F30 C45 C46 119.6(8) . . ?
F30 C45 C44 120.4(8) . . ?
C46 C45 C44 119.9(8) . . ?
F31 C46 C45 119.5(8) . . ?
F31 C46 C47 118.8(8) . . ?
C45 C46 C47 121.7(8) . . ?
C48 C47 C46 116.0(7) . . ?
C48 C47 C42 122.3(7) . . ?
C46 C47 C42 121.5(7) . . ?
F28 C48 C43 117.3(7) . . ?
F28 C48 C47 118.0(7) . . ?
C43 C48 C47 124.7(7) . . ?
C50 C49 C42 123.2(8) . . ?
C50 C49 F32 117.3(7) . . ?
C42 C49 F32 119.4(8) . . ?
F33 C50 C49 121.7(8) . . ?
F33 C50 C51 119.1(8) . . ?
C49 C50 C51 119.2(8) . . ?
F34 C51 C52 120.7(8) . . ?
F34 C51 C50 120.4(8) . . ?
C52 C51 C50 118.9(8) . . ?
F35 C52 C53 121.2(8) . . ?
F35 C52 C51 117.4(8) . . ?
C53 C52 C51 121.4(8) . . ?
C52 C53 C42 119.1(7) . . ?
C52 C53 I6 120.5(6) . . ?
C42 C53 I6 120.4(6) . . ?
C41 C87 C37 118.6(8) . . ?
C41 C87 C43 119.5(8) . . ?
C37 C87 C43 121.9(8) . . ?
C55 C54 C59 118.4(7) . . ?
C55 C54 I7 121.5(6) . . ?
C59 C54 I7 120.1(5) . . ?
F36 C55 C54 120.4(7) . . ?
F36 C55 C56 117.4(6) . . ?
C54 C55 C56 122.2(7) . . ?
F37 C56 C55 121.0(7) . . ?
F37 C56 C57 119.8(7) . . ?
C55 C56 C57 119.1(7) . . ?
F38 C57 C56 119.6(7) . . ?
F38 C57 C58 121.4(7) . . ?
C56 C57 C58 119.0(7) . . ?
F39 C58 C59 120.4(7) . . ?
F39 C58 C57 118.3(7) . . ?
C59 C58 C57 121.2(7) . . ?
C58 C59 C54 119.9(7) . . ?
C58 C59 C60 119.2(7) . . ?
C54 C59 C60 120.8(6) . . ?
C61 C60 C65 116.6(7) . . ?
C61 C60 C59 120.5(7) . . ?
C65 C60 C59 122.8(7) . . ?
F41 C61 C62 119.5(7) . . ?
F41 C61 C60 119.9(7) . . ?
C62 C61 C60 120.5(8) . . ?
C63 C62 F42 120.6(8) . . ?
C63 C62 C61 120.8(8) . . ?
F42 C62 C61 118.5(8) . . ?
F43 C63 C62 118.8(7) . . ?
F43 C63 C64 118.1(7) . . ?
C62 C63 C64 123.0(7) . . ?
C63 C64 C65 114.5(7) . . ?
C63 C64 C66 121.8(7) . . ?
C65 C64 C66 123.6(7) . . ?
F40 C65 C60 118.3(6) . . ?
F40 C65 C64 117.2(7) . . ?
C60 C65 C64 124.5(7) . . ?
C67 C66 C71 118.8(8) . . ?
C67 C66 C64 120.8(8) . . ?
C71 C66 C64 120.3(7) . . ?
F44 C67 C66 120.8(8) . . ?
F44 C67 C68 117.3(9) . . ?
C66 C67 C68 121.8(9) . . ?
F45 C68 C69 119.7(9) . . ?
F45 C68 C67 121.0(10) . . ?
C69 C68 C67 119.3(9) . . ?
F46 C69 C70 119.7(9) . . ?
F46 C69 C68 120.4(9) . . ?
C70 C69 C68 119.9(9) . . ?
F47 C70 C69 117.9(8) . . ?
F47 C70 C71 121.4(9) . . ?
C69 C70 C71 120.7(9) . . ?
C70 C71 C66 119.4(8) . . ?
C70 C71 I8 119.9(7) . . ?
C66 C71 I8 120.7(6) . . ?

loop_
_geom_bond_atom_site_label_1
_geom_bond_atom_site_label_2
_geom_bond_distance
_geom_bond_site_symmetry_2
_geom_bond_publ_flag
I1 C1 2.097(8) . ?
I2 C18 2.092(8) . ?
F1 C2 1.333(9) . ?
F2 C3 1.332(9) . ?
F3 C4 1.345(10) . ?
F4 C5 1.348(10) . ?
F5 C12 1.338(10) . ?
F6 C11 1.346(11) . ?
F7 C10 1.345(9) . ?
F8 C14 1.340(11) . ?
F9 C15 1.352(11) . ?
F10 C16 1.331(11) . ?
F11 C17 1.372(12) . ?
F48 C8 1.342(9) . ?
C1 C2 1.378(11) . ?
C1 C6 1.395(11) . ?
C2 C3 1.381(13) . ?
C3 C4 1.374(13) . ?
C4 C5 1.377(11) . ?
C5 C6 1.360(11) . ?
C6 C7 1.490(10) . ?
C7 C8 1.358(11) . ?
C7 C12 1.389(11) . ?
C8 C9 1.402(11) . ?
C9 C10 1.390(12) . ?
C9 C13 1.469(12) . ?
C10 C11 1.341(13) . ?
C11 C12 1.376(12) . ?
C13 C14 1.387(12) . ?
C13 C18 1.412(12) . ?
C14 C15 1.377(14) . ?
C15 C16 1.365(16) . ?
C16 C17 1.343(15) . ?
C17 C18 1.372(13) . ?
N1 C78 1.497(15) . ?
N1 C72 1.498(12) . ?
N1 C76 1.501(13) . ?
N1 C74 1.517(12) . ?
C72 C73 1.512(19) . ?
C72 H72A 0.9900 . ?
C72 H72B 0.9900 . ?
C73 H73A 0.9800 . ?
C73 H73B 0.9800 . ?
C73 H73C 0.9800 . ?
C74 C75 1.478(16) . ?
C74 H74A 0.9900 . ?
C74 H74B 0.9900 . ?
C75 H75A 0.9800 . ?
C75 H75B 0.9800 . ?
C75 H75C 0.9800 . ?
C76 C77 1.532(16) . ?
C76 H76A 0.9900 . ?
C76 H76B 0.9900 . ?
C77 H77A 0.9800 . ?
C77 H77B 0.9800 . ?
C77 H77C 0.9800 . ?
C78 C79 1.536(18) . ?
C78 H78A 0.9900 . ?
C78 H78B 0.9900 . ?
C79 H79A 0.9800 . ?
C79 H79B 0.9800 . ?
C79 H79C 0.9800 . ?
N2 C81 1.506(13) . ?
N2 C83 1.508(12) . ?
N2 C88 1.514(12) . ?
N2 C85 1.518(12) . ?
C80 C88 1.511(16) . ?
C80 H80A 0.9800 . ?
C80 H80B 0.9800 . ?
C80 H80C 0.9800 . ?
C81 C82 1.496(16) . ?
C81 H81A 0.9900 . ?
C81 H81B 0.9900 . ?
C82 H82A 0.9800 . ?
C82 H82B 0.9800 . ?
C82 H82C 0.9800 . ?
C83 C84 1.549(19) . ?
C83 H83A 0.9900 . ?
C83 H83B 0.9900 . ?
C84 H84A 0.9800 . ?
C84 H84B 0.9800 . ?
C84 H84C 0.9800 . ?
C85 C86 1.493(19) . ?
C85 H85A 0.9900 . ?
C85 H85B 0.9900 . ?
C86 H86A 0.9800 . ?
C86 H86B 0.9800 . ?
C86 H86C 0.9800 . ?
C88 H88A 0.9900 . ?
C88 H88B 0.9900 . ?
I3 C19 2.084(8) . ?
I4 C36 2.098(8) . ?
F12 C20 1.361(10) . ?
F13 C21 1.340(10) . ?
F14 C22 1.339(10) . ?
F15 C23 1.333(10) . ?
F16 C30 1.341(9) . ?
F17 C26 1.336(9) . ?
F18 C27 1.351(9) . ?
F19 C28 1.347(9) . ?
F20 C35 1.349(9) . ?
F21 C34 1.316(10) . ?
F22 C33 1.341(10) . ?
F23 C32 1.330(9) . ?
C19 C20 1.371(11) . ?
C19 C24 1.410(11) . ?
C20 C21 1.366(13) . ?
C21 C22 1.366(14) . ?
C22 C23 1.380(13) . ?
C23 C24 1.374(11) . ?
C24 C25 1.489(10) . ?
C25 C30 1.380(11) . ?
C25 C26 1.392(11) . ?
C26 C27 1.371(11) . ?
C27 C28 1.346(12) . ?
C28 C29 1.385(12) . ?
C29 C30 1.364(11) . ?
C29 C31 1.494(11) . ?
C31 C32 1.369(11) . ?
C31 C36 1.396(11) . ?
C32 C33 1.385(12) . ?
C33 C34 1.370(12) . ?
C34 C35 1.375(12) . ?
C35 C36 1.367(11) . ?
I5 C37 2.106(9) . ?
I6 C53 2.093(7) . ?
F24 C38 1.353(10) . ?
F25 C39 1.339(10) . ?
F26 C40 1.362(11) . ?
F27 C41 1.335(10) . ?
F28 C48 1.339(8) . ?
F29 C44 1.339(10) . ?
F30 C45 1.352(10) . ?
F31 C46 1.329(9) . ?
F32 C49 1.372(10) . ?
F33 C50 1.347(10) . ?
F34 C51 1.326(10) . ?
F35 C52 1.342(10) . ?
C37 C87 1.381(12) . ?
C37 C38 1.380(11) . ?
C38 C39 1.363(14) . ?
C39 C40 1.357(15) . ?
C40 C41 1.381(12) . ?
C41 C87 1.369(12) . ?
C42 C49 1.361(11) . ?
C42 C53 1.402(11) . ?
C42 C47 1.483(11) . ?
C43 C48 1.374(11) . ?
C43 C44 1.392(12) . ?
C43 C87 1.487(10) . ?
C44 C45 1.368(12) . ?
C45 C46 1.362(13) . ?
C46 C47 1.391(11) . ?
C47 C48 1.382(11) . ?
C49 C50 1.358(13) . ?
C50 C51 1.384(13) . ?
C51 C52 1.382(13) . ?
C52 C53 1.377(12) . ?
I7 C54 2.098(7) . ?
I8 C71 2.096(8) . ?
F36 C55 1.349(8) . ?
F37 C56 1.326(8) . ?
F38 C57 1.326(9) . ?
F39 C58 1.341(9) . ?
F40 C65 1.341(8) . ?
F41 C61 1.334(9) . ?
F42 C62 1.367(10) . ?
F43 C63 1.340(9) . ?
F44 C67 1.330(11) . ?
F45 C68 1.332(11) . ?
F46 C69 1.341(10) . ?
F47 C70 1.339(11) . ?
C54 C55 1.364(10) . ?
C54 C59 1.395(10) . ?
C55 C56 1.371(11) . ?
C56 C57 1.383(11) . ?
C57 C58 1.385(11) . ?
C58 C59 1.357(11) . ?
C59 C60 1.512(10) . ?
C60 C61 1.381(11) . ?
C60 C65 1.383(11) . ?
C61 C62 1.378(12) . ?
C62 C63 1.344(12) . ?
C63 C64 1.378(11) . ?
C64 C65 1.411(10) . ?
C64 C66 1.482(12) . ?
C66 C67 1.358(12) . ?
C66 C71 1.395(12) . ?
C67 C68 1.381(13) . ?
C68 C69 1.372(15) . ?
C69 C70 1.370(14) . ?
C70 C71 1.382(12) . ?

loop_
_exptl_oxdiff_crystal_face_indexfrac_h
_exptl_oxdiff_crystal_face_indexfrac_k
_exptl_oxdiff_crystal_face_indexfrac_l
_exptl_oxdiff_crystal_face_x
_exptl_oxdiff_crystal_face_y
_exptl_oxdiff_crystal_face_z
-0.0565 14.9465 57.0543 2.2826 1.2225 1.2168
-0.0490 -15.0558 50.9292 2.7650 -0.9484 -0.9863
-16.0559 -1.0331 32.8776 1.5473 -1.5849 1.8164
0.0565 -14.9465 -57.0543 -2.2826 -1.2225 -1.2168
-15.9915 -0.9663 -33.1123 -1.5373 -1.7525 1.6756
0.0490 15.0558 -50.9292 -2.7650 0.9484 0.9863
16.0559 1.0331 -32.8776 -1.5473 1.5849 -1.8164
15.9915 0.9663 33.1123 1.5373 1.7525 -1.6756
1.0346 0.0644 0.1314 0.0055 0.1081 -0.1125
